data_4513780
loop_
_publ_author_name
'Li, Yi'
'Yu, Yue-Na'
'Xu, Ming-Hua'

_publ_section_title
;
 Simple Open-Chain Phosphite-Olefin as Ligand for Rh-Catalyzed Asymmetric
 Arylation of Cyclic Ketimines: Enantioselective Access to gem-Diaryl
 \a-Amino Acid Derivatives
;
_journal_issue 2
_journal_name_full 'ACS Catalysis'
_journal_page_first 661
_journal_paper_doi 10.1021/acscatal.5b02403
_journal_volume 6
_journal_year 2016
_chemical_formula_sum 'C15 H13 Br N2 O3 S'
_chemical_formula_weight 381.24
_chemical_name_systematic
; 
 ? 
;
_space_group_IT_number 1
_symmetry_space_group_name_Hall 'P 1'
_symmetry_space_group_name_H-M 'P 1'
_atom_sites_solution_hydrogens geom
_atom_sites_solution_primary direct
_atom_sites_solution_secondary difmap
_audit_creation_method SHELXL-97
_cell_angle_alpha 106.994(3)
_cell_angle_beta 96.214(3)
_cell_angle_gamma 108.761(3)
_cell_formula_units_Z 2
_cell_length_a 8.9143(5)
_cell_length_b 10.0383(6)
_cell_length_c 10.4508(6)
_cell_measurement_temperature 296(2)
_cell_volume 825.44(9)
_computing_structure_refinement 'SHELXL-97 (Sheldrick, 2008)'
_computing_structure_solution 'SHELXS-97 (Sheldrick, 2008)'
_diffrn_ambient_temperature 296(2)
_diffrn_measured_fraction_theta_full 0.993
_diffrn_measured_fraction_theta_max 0.993
_diffrn_radiation_monochromator graphite
_diffrn_radiation_source 'fine-focus sealed tube'
_diffrn_radiation_type MoK\a
_diffrn_radiation_wavelength 0.71073
_diffrn_reflns_av_R_equivalents 0.0244
_diffrn_reflns_av_sigmaI/netI 0.0533
_diffrn_reflns_limit_h_max 11
_diffrn_reflns_limit_h_min -11
_diffrn_reflns_limit_k_max 13
_diffrn_reflns_limit_k_min -12
_diffrn_reflns_limit_l_max 13
_diffrn_reflns_limit_l_min -13
_diffrn_reflns_number 13234
_diffrn_reflns_theta_full 27.51
_diffrn_reflns_theta_max 27.51
_diffrn_reflns_theta_min 2.09
_exptl_absorpt_coefficient_mu 2.629
_exptl_absorpt_correction_T_max 0.7790
_exptl_absorpt_correction_T_min 0.2276
_exptl_crystal_density_diffrn 1.534
_exptl_crystal_density_method 'not measured'
_exptl_crystal_F_000 384
_exptl_crystal_size_max 0.80
_exptl_crystal_size_mid 0.15
_exptl_crystal_size_min 0.10
_refine_diff_density_max 0.456
_refine_diff_density_min -0.577
_refine_diff_density_rms 0.053
_refine_ls_abs_structure_details 'Flack H D (1983), Acta Cryst. A39, 876-881'
_refine_ls_abs_structure_Flack 0.023(6)
_refine_ls_extinction_method none
_refine_ls_goodness_of_fit_ref 1.133
_refine_ls_hydrogen_treatment mixed
_refine_ls_matrix_type full
_refine_ls_number_parameters 399
_refine_ls_number_reflns 6172
_refine_ls_number_restraints 10
_refine_ls_restrained_S_all 1.137
_refine_ls_R_factor_all 0.0413
_refine_ls_R_factor_gt 0.0335
_refine_ls_shift/su_max 0.038
_refine_ls_shift/su_mean 0.001
_refine_ls_structure_factor_coef Fsqd
_refine_ls_weighting_details 'calc w=1/[\s^2^(Fo^2^)+(0.0356P)^2^+0.0000P] where P=(Fo^2^+2Fc^2^)/3'
_refine_ls_weighting_scheme calc
_refine_ls_wR_factor_gt 0.0873
_refine_ls_wR_factor_ref 0.0902
_reflns_number_gt 5323
_reflns_number_total 6172
_reflns_threshold_expression >2sigma(I)
_cod_data_source_file cs5b02403_si_002.cif
_cod_data_source_block mo_2014028_0m
_cod_depositor_comments 'Adding full bibliography for 4513780.cif.'
_cod_original_cell_volume 825.44(8)
_cod_database_code 4513780

loop_
_symmetry_equiv_pos_as_xyz
'x, y, z'

loop_
_atom_site_label
_atom_site_type_symbol
_atom_site_fract_x
_atom_site_fract_y
_atom_site_fract_z
_atom_site_U_iso_or_equiv
_atom_site_adp_type
_atom_site_occupancy
_atom_site_symmetry_multiplicity
_atom_site_calc_flag
_atom_site_refinement_flags
Br1 Br 0.84602(4) 0.66673(4) 0.97663(3) 0.06515(15) Uani 1 1 d .
Br1' Br 1.14232(6) 1.33026(6) 1.02056(6) 0.0974(2) Uani 1 1 d .
S1 S 0.09881(11) 0.05839(10) 0.35404(11) 0.0556(3) Uani 1 1 d .
S1' S 0.30286(11) 0.72729(9) 0.75469(8) 0.0409(2) Uani 1 1 d .
O1 O 0.0530(4) -0.0231(4) 0.2117(3) 0.0875(11) Uani 1 1 d .
O2 O 0.0175(4) -0.0094(5) 0.4408(4) 0.0951(13) Uani 1 1 d .
O3 O 0.2491(3) 0.4658(3) 0.4153(3) 0.0477(6) Uani 1 1 d .
O3' O 0.3579(3) 1.0633(3) 0.6580(3) 0.0459(6) Uani 1 1 d .
O2' O 0.3794(4) 0.7697(4) 0.8938(3) 0.0639(8) Uani 1 1 d .
O1' O 0.1642(3) 0.5921(3) 0.6976(3) 0.0620(8) Uani 1 1 d .
N1 N 0.2918(3) 0.1250(3) 0.4125(3) 0.0377(6) Uani 1 1 d .
H7 H 0.3436 0.0758 0.4398 0.045 Uiso 1 1 calc R
C3' C 0.6520(4) 0.9868(3) 0.7251(3) 0.0315(6) Uani 1 1 d .
C8' C 0.7278(4) 0.9512(4) 0.8255(3) 0.0381(7) Uani 1 1 d .
N1' N 0.4301(3) 0.7332(3) 0.6553(2) 0.0323(6) Uani 1 1 d .
H1' H 0.4616 0.6607 0.6208 0.039 Uiso 1 1 calc R
C6 C 0.7013(4) 0.5422(4) 0.8046(3) 0.0395(8) Uani 1 1 d .
C7 C 0.7628(4) 0.5177(5) 0.6892(4) 0.0498(9) Uani 1 1 d .
H13 H 0.8743 0.5565 0.6958 0.060 Uiso 1 1 calc R
C8 C 0.6577(4) 0.4349(4) 0.5631(3) 0.0451(8) Uani 1 1 d .
H12 H 0.6991 0.4205 0.4844 0.054 Uiso 1 1 calc R
C3 C 0.4920(4) 0.3727(3) 0.5512(3) 0.0293(6) Uani 1 1 d .
C2 C 0.3708(3) 0.2790(3) 0.4144(3) 0.0293(6) Uani 1 1 d .
C9 C 0.4502(4) 0.2785(4) 0.2899(3) 0.0334(7) Uani 1 1 d .
C14 C 0.4656(5) 0.1515(5) 0.2087(4) 0.0535(10) Uani 1 1 d .
H11 H 0.4243 0.0622 0.2257 0.064 Uiso 1 1 calc R
C13 C 0.5435(6) 0.1561(7) 0.1000(5) 0.0730(14) Uani 1 1 d .
H10 H 0.5560 0.0701 0.0462 0.088 Uiso 1 1 calc R
C12 C 0.6005(6) 0.2835(7) 0.0724(5) 0.0770(15) Uani 1 1 d .
H1 H 0.6523 0.2855 0.0000 0.092 Uiso 1 1 calc R
C4 C 0.4330(4) 0.3968(4) 0.6718(3) 0.0354(7) Uani 1 1 d .
H3 H 0.3220 0.3552 0.6664 0.042 Uiso 1 1 calc R
C5 C 0.5374(4) 0.4815(4) 0.7982(3) 0.0386(8) Uani 1 1 d .
H2 H 0.4977 0.4972 0.8778 0.046 Uiso 1 1 calc R
N2 N 0.0865(4) 0.2244(4) 0.3763(4) 0.0520(8) Uani 1 1 d .
C15 C -0.0680(5) 0.2403(7) 0.3432(6) 0.0862(17) Uani 1 1 d .
H5 H -0.1039 0.2080 0.2454 0.129 Uiso 1 1 calc R
H4 H -0.0550 0.3435 0.3834 0.129 Uiso 1 1 calc R
H6 H -0.1473 0.1798 0.3790 0.129 Uiso 1 1 calc R
C1 C 0.2329(4) 0.3376(4) 0.4029(3) 0.0351(7) Uani 1 1 d .
C11 C 0.5822(6) 0.4101(6) 0.1509(5) 0.0695(13) Uani 1 1 d .
H9 H 0.6202 0.4977 0.1307 0.083 Uiso 1 1 calc R
C10 C 0.5074(5) 0.4089(4) 0.2606(4) 0.0490(9) Uani 1 1 d .
H8 H 0.4959 0.4955 0.3140 0.059 Uiso 1 1 calc R
C6' C 0.9421(4) 1.1902(4) 0.9006(4) 0.0502(9) Uani 1 1 d .
C5' C 0.8708(5) 1.2278(5) 0.7998(4) 0.0558(10) Uani 1 1 d .
H26 H 0.9205 1.3203 0.7906 0.067 Uiso 1 1 calc R
C4' C 0.7241(4) 1.1265(4) 0.7123(4) 0.0475(9) Uani 1 1 d .
H25 H 0.6739 1.1516 0.6452 0.057 Uiso 1 1 calc R
C2' C 0.4867(4) 0.8779(3) 0.6300(3) 0.0303(6) Uani 1 1 d .
C9' C 0.4823(4) 0.8429(3) 0.4775(3) 0.0344(7) Uani 1 1 d .
C10' C 0.6228(5) 0.8522(4) 0.4287(4) 0.0545(10) Uani 1 1 d .
H21 H 0.7224 0.8858 0.4894 0.065 Uiso 1 1 calc R
C11' C 0.6127(7) 0.8110(5) 0.2886(4) 0.0742(14) Uani 1 1 d .
H24 H 0.7066 0.8180 0.2555 0.089 Uiso 1 1 calc R
C12' C 0.4683(7) 0.7607(5) 0.1988(4) 0.0705(11) Uani 1 1 d U
H14 H 0.4640 0.7334 0.1050 0.085 Uiso 1 1 calc R
C7' C 0.8732(4) 1.0548(5) 0.9143(4) 0.0497(9) Uani 1 1 d .
H15 H 0.9232 1.0314 0.9830 0.060 Uiso 1 1 calc R
N2' N 0.2602(4) 0.8714(4) 0.7360(3) 0.0468(7) Uani 1 1 d .
C1' C 0.3621(4) 0.9499(4) 0.6731(3) 0.0359(7) Uani 1 1 d .
C15' C 0.1472(6) 0.9255(6) 0.8056(6) 0.0742(15) Uani 1 1 d .
H18 H 0.1474 1.0147 0.7889 0.111 Uiso 1 1 calc R
H16 H 0.1799 0.9479 0.9025 0.111 Uiso 1 1 calc R
H17 H 0.0399 0.8497 0.7713 0.111 Uiso 1 1 calc R
C13' C 0.3281(7) 0.7498(5) 0.2458(4) 0.0689(10) Uani 1 1 d U
H22 H 0.2291 0.7149 0.1840 0.083 Uiso 1 1 calc R
C14' C 0.3350(5) 0.7910(4) 0.3860(4) 0.0468(8) Uani 1 1 d .
H23 H 0.2404 0.7836 0.4181 0.056 Uiso 1 1 calc R

loop_
_atom_site_aniso_label
_atom_site_aniso_U_11
_atom_site_aniso_U_22
_atom_site_aniso_U_33
_atom_site_aniso_U_23
_atom_site_aniso_U_13
_atom_site_aniso_U_12
Br1 0.0602(2) 0.0657(3) 0.03337(17) 0.01039(16) -0.01078(15) -0.0097(2)
Br1' 0.0601(3) 0.0780(4) 0.0948(4) -0.0050(3) -0.0304(3) -0.0030(3)
S1 0.0409(5) 0.0366(5) 0.0670(6) 0.0152(5) -0.0100(4) -0.0044(4)
S1' 0.0482(5) 0.0369(4) 0.0431(4) 0.0192(4) 0.0189(4) 0.0152(4)
O1 0.088(2) 0.0508(18) 0.075(2) -0.0115(15) -0.0394(18) 0.0123(17)
O2 0.0540(18) 0.097(3) 0.131(3) 0.074(3) 0.0126(19) -0.0050(18)
O3 0.0588(16) 0.0335(14) 0.0425(13) 0.0047(11) -0.0035(11) 0.0192(12)
O3' 0.0590(15) 0.0390(14) 0.0489(13) 0.0203(11) 0.0115(12) 0.0256(12)
O2' 0.091(2) 0.075(2) 0.0416(14) 0.0275(15) 0.0269(15) 0.0414(19)
O1' 0.0496(16) 0.0431(15) 0.090(2) 0.0226(15) 0.0350(15) 0.0069(13)
N1 0.0378(15) 0.0240(13) 0.0440(15) 0.0126(12) 0.0006(12) 0.0044(11)
C3' 0.0338(16) 0.0283(15) 0.0279(14) 0.0025(12) 0.0063(12) 0.0123(13)
C8' 0.0382(17) 0.0453(19) 0.0312(15) 0.0068(14) 0.0052(13) 0.0226(15)
N1' 0.0384(14) 0.0247(13) 0.0367(13) 0.0109(11) 0.0106(11) 0.0146(12)
C6 0.0432(18) 0.0308(17) 0.0302(15) 0.0089(13) -0.0063(13) 0.0017(14)
C7 0.0322(17) 0.059(2) 0.0408(18) 0.0109(17) 0.0013(14) 0.0021(17)
C8 0.0336(17) 0.056(2) 0.0334(16) 0.0096(16) 0.0061(13) 0.0063(16)
C3 0.0309(15) 0.0248(14) 0.0280(13) 0.0065(12) 0.0038(11) 0.0084(12)
C2 0.0304(15) 0.0219(14) 0.0291(14) 0.0064(12) 0.0038(11) 0.0047(12)
C9 0.0350(16) 0.0351(17) 0.0260(14) 0.0062(13) 0.0031(12) 0.0128(14)
C14 0.061(2) 0.042(2) 0.048(2) 0.0060(17) 0.0139(18) 0.0153(19)
C13 0.074(3) 0.081(4) 0.054(2) 0.001(2) 0.028(2) 0.033(3)
C12 0.075(3) 0.102(4) 0.046(2) 0.019(3) 0.029(2) 0.024(3)
C4 0.0326(16) 0.0322(17) 0.0352(15) 0.0118(14) 0.0040(13) 0.0053(13)
C5 0.0462(19) 0.0399(19) 0.0270(14) 0.0124(14) 0.0070(13) 0.0124(16)
N2 0.0326(14) 0.053(2) 0.0617(18) 0.0134(16) 0.0009(13) 0.0134(15)
C15 0.036(2) 0.095(4) 0.126(5) 0.038(4) 0.000(3) 0.029(3)
C1 0.0371(16) 0.0311(17) 0.0287(14) 0.0029(13) -0.0012(12) 0.0115(14)
C11 0.073(3) 0.086(4) 0.056(2) 0.039(3) 0.028(2) 0.021(3)
C10 0.058(2) 0.046(2) 0.0469(19) 0.0199(17) 0.0180(17) 0.0182(18)
C6' 0.0348(18) 0.047(2) 0.049(2) -0.0050(17) -0.0016(15) 0.0130(17)
C5' 0.050(2) 0.038(2) 0.060(2) 0.0052(18) 0.0070(18) 0.0045(17)
C4' 0.048(2) 0.0353(19) 0.0455(19) 0.0111(16) -0.0015(15) 0.0039(16)
C2' 0.0329(15) 0.0270(15) 0.0283(14) 0.0103(12) 0.0041(12) 0.0080(13)
C9' 0.0452(18) 0.0247(15) 0.0276(14) 0.0056(12) 0.0054(13) 0.0095(14)
C10' 0.062(2) 0.047(2) 0.0368(17) 0.0097(16) 0.0184(17) -0.0012(18)
C11' 0.106(4) 0.057(3) 0.044(2) 0.012(2) 0.036(3) 0.008(3)
C12' 0.124(3) 0.0486(18) 0.0295(15) 0.0073(14) 0.0030(16) 0.030(2)
C7' 0.0394(19) 0.056(2) 0.0431(18) 0.0061(17) -0.0017(15) 0.0182(18)
N2' 0.0498(18) 0.0439(18) 0.0604(18) 0.0237(15) 0.0292(15) 0.0243(15)
C1' 0.0352(17) 0.0382(18) 0.0325(15) 0.0133(14) 0.0018(13) 0.0122(14)
C15' 0.075(3) 0.064(3) 0.109(4) 0.040(3) 0.057(3) 0.038(3)
C13' 0.116(3) 0.0481(18) 0.0350(16) 0.0048(14) -0.0061(16) 0.037(2)
C14' 0.058(2) 0.0368(19) 0.0383(17) 0.0050(15) -0.0012(15) 0.0194(17)

loop_
_atom_type_symbol
_atom_type_description
_atom_type_scat_dispersion_real
_atom_type_scat_dispersion_imag
_atom_type_scat_source
C C 0.0033 0.0016 'International Tables Vol C Tables 4.2.6.8 and 6.1.1.4'
H H 0.0000 0.0000 'International Tables Vol C Tables 4.2.6.8 and 6.1.1.4'
N N 0.0061 0.0033 'International Tables Vol C Tables 4.2.6.8 and 6.1.1.4'
O O 0.0106 0.0060 'International Tables Vol C Tables 4.2.6.8 and 6.1.1.4'
S S 0.1246 0.1234 'International Tables Vol C Tables 4.2.6.8 and 6.1.1.4'
Br Br -0.2901 2.4595 'International Tables Vol C Tables 4.2.6.8 and 6.1.1.4'

loop_
_geom_angle_atom_site_label_1
_geom_angle_atom_site_label_2
_geom_angle_atom_site_label_3
_geom_angle
O1 S1 O2 117.9(3)
O1 S1 N1 112.8(2)
O2 S1 N1 110.44(19)
O1 S1 N2 107.49(19)
O2 S1 N2 111.2(2)
N1 S1 N2 94.54(15)
O2' S1' O1' 117.70(19)
O2' S1' N1' 112.56(16)
O1' S1' N1' 110.71(15)
O2' S1' N2' 107.51(18)
O1' S1' N2' 110.90(19)
N1' S1' N2' 95.07(13)
C2 N1 S1 113.0(2)
C2 N1 H7 123.5
S1 N1 H7 123.5
C8' C3' C4' 119.4(3)
C8' C3' C2' 121.4(3)
C4' C3' C2' 119.2(3)
C3' C8' C7' 120.1(3)
C2' N1' S1' 112.7(2)
C2' N1' H1' 123.7
S1' N1' H1' 123.7
C7 C6 C5 121.5(3)
C7 C6 Br1 118.9(3)
C5 C6 Br1 119.5(3)
C6 C7 C8 119.3(3)
C6 C7 H13 120.4
C8 C7 H13 120.4
C7 C8 C3 121.4(3)
C7 C8 H12 119.3
C3 C8 H12 119.3
C8 C3 C4 118.0(3)
C8 C3 C2 123.4(3)
C4 C3 C2 118.6(3)
N1 C2 C3 109.0(2)
N1 C2 C1 105.0(2)
C3 C2 C1 109.7(2)
N1 C2 C9 110.6(2)
C3 C2 C9 112.7(2)
C1 C2 C9 109.5(2)
C14 C9 C10 119.3(3)
C14 C9 C2 121.2(3)
C10 C9 C2 119.4(3)
C9 C14 C13 119.8(4)
C9 C14 H11 120.1
C13 C14 H11 120.1
C12 C13 C14 120.7(5)
C12 C13 H10 119.7
C14 C13 H10 119.7
C13 C12 C11 119.9(4)
C13 C12 H1 120.1
C11 C12 H1 120.1
C5 C4 C3 120.9(3)
C5 C4 H3 119.5
C3 C4 H3 119.5
C6 C5 C4 118.8(3)
C6 C5 H2 120.6
C4 C5 H2 120.6
C1 N2 C15 123.2(4)
C1 N2 S1 113.9(2)
C15 N2 S1 121.8(3)
N2 C15 H5 109.5
N2 C15 H4 109.5
H5 C15 H4 109.5
N2 C15 H6 109.5
H5 C15 H6 109.5
H4 C15 H6 109.5
O3 C1 N2 124.0(3)
O3 C1 C2 125.8(3)
N2 C1 C2 110.2(3)
C12 C11 C10 120.5(5)
C12 C11 H9 119.8
C10 C11 H9 119.8
C9 C10 C11 119.7(4)
C9 C10 H8 120.1
C11 C10 H8 120.1
C7' C6' C5' 121.3(3)
C7' C6' Br1' 119.7(3)
C5' C6' Br1' 119.0(3)
C6' C5' C4' 119.4(4)
C6' C5' H26 120.3
C4' C5' H26 120.3
C5' C4' C3' 120.0(3)
C5' C4' H25 120.0
C3' C4' H25 120.0
N1' C2' C9' 108.0(2)
N1' C2' C3' 111.9(2)
C9' C2' C3' 114.6(2)
N1' C2' C1' 104.6(2)
C9' C2' C1' 111.2(2)
C3' C2' C1' 106.0(2)
C14' C9' C10' 119.7(3)
C14' C9' C2' 119.4(3)
C10' C9' C2' 120.7(3)
C11' C10' C9' 119.2(4)
C11' C10' H21 120.4
C9' C10' H21 120.4
C12' C11' C10' 121.2(5)
C12' C11' H24 119.4
C10' C11' H24 119.4
C11' C12' C13' 120.2(4)
C11' C12' H14 119.9
C13' C12' H14 119.9
C6' C7' C8' 119.8(4)
C6' C7' H15 120.1
C8' C7' H15 120.1
C1' N2' C15' 122.9(3)
C1' N2' S1' 113.7(2)
C15' N2' S1' 122.2(3)
O3' C1' N2' 123.7(3)
O3' C1' C2' 125.2(3)
N2' C1' C2' 111.0(3)
N2' C15' H18 109.5
N2' C15' H16 109.5
H18 C15' H16 109.5
N2' C15' H17 109.5
H18 C15' H17 109.5
H16 C15' H17 109.5
C12' C13' C14' 119.8(4)
C12' C13' H22 120.1
C14' C13' H22 120.1
C9' C14' C13' 120.0(4)
C9' C14' H23 120.0
C13' C14' H23 120.0

loop_
_geom_bond_atom_site_label_1
_geom_bond_atom_site_label_2
_geom_bond_distance
Br1 C6 1.899(3)
Br1' C6' 1.899(4)
S1 O1 1.411(3)
S1 O2 1.413(3)
S1 N1 1.604(3)
S1 N2 1.655(4)
S1' O2' 1.414(3)
S1' O1' 1.419(3)
S1' N1' 1.617(3)
S1' N2' 1.667(3)
O3 C1 1.214(4)
O3' C1' 1.206(4)
N1 C2 1.472(4)
N1 H7 0.8600
C3' C8' 1.381(4)
C3' C4' 1.394(5)
C3' C2' 1.538(4)
C8' C7' 1.390(5)
N1' C2' 1.488(4)
N1' H1' 0.8600
C6 C7 1.368(5)
C6 C5 1.376(5)
C7 C8 1.377(5)
C7 H13 0.9300
C8 C3 1.382(4)
C8 H12 0.9300
C3 C4 1.404(4)
C3 C2 1.523(4)
C2 C1 1.532(5)
C2 C9 1.546(4)
C9 C14 1.368(5)
C9 C10 1.380(5)
C14 C13 1.399(6)
C14 H11 0.9300
C13 C12 1.344(8)
C13 H10 0.9300
C12 C11 1.366(8)
C12 H1 0.9300
C4 C5 1.380(4)
C4 H3 0.9300
C5 H2 0.9300
N2 C1 1.362(5)
N2 C15 1.454(5)
C15 H5 0.9600
C15 H4 0.9600
C15 H6 0.9600
C11 C10 1.388(6)
C11 H9 0.9300
C10 H8 0.9300
C6' C7' 1.356(6)
C6' C5' 1.378(6)
C5' C4' 1.387(5)
C5' H26 0.9300
C4' H25 0.9300
C2' C9' 1.522(4)
C2' C1' 1.547(5)
C9' C14' 1.381(5)
C9' C10' 1.389(5)
C10' C11' 1.385(5)
C10' H21 0.9300
C11' C12' 1.354(7)
C11' H24 0.9300
C12' C13' 1.376(8)
C12' H14 0.9300
C7' H15 0.9300
N2' C1' 1.360(4)
N2' C15' 1.455(5)
C15' H18 0.9600
C15' H16 0.9600
C15' H17 0.9600
C13' C14' 1.389(5)
C13' H22 0.9300
C14' H23 0.9300

loop_
_geom_torsion_atom_site_label_1
_geom_torsion_atom_site_label_2
_geom_torsion_atom_site_label_3
_geom_torsion_atom_site_label_4
_geom_torsion
O1 S1 N1 C2 92.9(3)
O2 S1 N1 C2 -132.8(3)
N2 S1 N1 C2 -18.2(2)
C4' C3' C8' C7' 1.1(5)
C2' C3' C8' C7' -176.8(3)
O2' S1' N1' C2' -94.5(2)
O1' S1' N1' C2' 131.4(2)
N2' S1' N1' C2' 16.8(2)
C5 C6 C7 C8 2.4(6)
Br1 C6 C7 C8 -176.2(3)
C6 C7 C8 C3 -1.8(6)
C7 C8 C3 C4 0.3(5)
C7 C8 C3 C2 -179.4(3)
S1 N1 C2 C3 135.3(2)
S1 N1 C2 C1 17.8(3)
S1 N1 C2 C9 -100.3(3)
C8 C3 C2 N1 115.7(3)
C4 C3 C2 N1 -64.0(3)
C8 C3 C2 C1 -129.9(3)
C4 C3 C2 C1 50.4(3)
C8 C3 C2 C9 -7.5(4)
C4 C3 C2 C9 172.8(3)
N1 C2 C9 C14 -10.8(4)
C3 C2 C9 C14 111.5(3)
C1 C2 C9 C14 -126.0(3)
N1 C2 C9 C10 169.5(3)
C3 C2 C9 C10 -68.2(4)
C1 C2 C9 C10 54.3(4)
C10 C9 C14 C13 2.1(6)
C2 C9 C14 C13 -177.6(4)
C9 C14 C13 C12 -1.5(7)
C14 C13 C12 C11 -0.1(8)
C8 C3 C4 C5 0.7(5)
C2 C3 C4 C5 -179.6(3)
C7 C6 C5 C4 -1.5(5)
Br1 C6 C5 C4 177.1(3)
C3 C4 C5 C6 -0.1(5)
O1 S1 N2 C1 -102.6(3)
O2 S1 N2 C1 127.0(3)
N1 S1 N2 C1 13.0(3)
O1 S1 N2 C15 65.9(4)
O2 S1 N2 C15 -64.5(4)
N1 S1 N2 C15 -178.5(4)
C15 N2 C1 O3 7.7(6)
S1 N2 C1 O3 176.1(3)
C15 N2 C1 C2 -172.3(4)
S1 N2 C1 C2 -3.9(4)
N1 C2 C1 O3 171.7(3)
C3 C2 C1 O3 54.7(4)
C9 C2 C1 O3 -69.5(4)
N1 C2 C1 N2 -8.3(3)
C3 C2 C1 N2 -125.3(3)
C9 C2 C1 N2 110.5(3)
C13 C12 C11 C10 1.0(8)
C14 C9 C10 C11 -1.2(6)
C2 C9 C10 C11 178.5(4)
C12 C11 C10 C9 -0.4(7)
C7' C6' C5' C4' 1.2(6)
Br1' C6' C5' C4' -179.7(3)
C6' C5' C4' C3' -1.3(6)
C8' C3' C4' C5' 0.2(5)
C2' C3' C4' C5' 178.1(3)
S1' N1' C2' C9' -135.4(2)
S1' N1' C2' C3' 97.5(3)
S1' N1' C2' C1' -16.9(3)
C8' C3' C2' N1' -3.6(4)
C4' C3' C2' N1' 178.5(3)
C8' C3' C2' C9' -127.1(3)
C4' C3' C2' C9' 55.0(4)
C8' C3' C2' C1' 109.9(3)
C4' C3' C2' C1' -68.0(3)
N1' C2' C9' C14' 76.4(4)
C3' C2' C9' C14' -158.1(3)
C1' C2' C9' C14' -37.8(4)
N1' C2' C9' C10' -99.0(4)
C3' C2' C9' C10' 26.5(4)
C1' C2' C9' C10' 146.8(3)
C14' C9' C10' C11' 0.8(6)
C2' C9' C10' C11' 176.2(3)
C9' C10' C11' C12' -0.6(7)
C10' C11' C12' C13' 0.1(7)
C5' C6' C7' C8' 0.0(6)
Br1' C6' C7' C8' -179.1(3)
C3' C8' C7' C6' -1.2(5)
O2' S1' N2' C1' 104.2(3)
O1' S1' N2' C1' -125.8(3)
N1' S1' N2' C1' -11.4(3)
O2' S1' N2' C15' -63.7(4)
O1' S1' N2' C15' 66.2(4)
N1' S1' N2' C15' -179.3(4)
C15' N2' C1' O3' -7.2(6)
S1' N2' C1' O3' -175.1(3)
C15' N2' C1' C2' 170.4(4)
S1' N2' C1' C2' 2.5(4)
N1' C2' C1' O3' -173.8(3)
C9' C2' C1' O3' -57.4(4)
C3' C2' C1' O3' 67.7(4)
N1' C2' C1' N2' 8.6(3)
C9' C2' C1' N2' 125.0(3)
C3' C2' C1' N2' -109.8(3)
C11' C12' C13' C14' 0.2(7)
C10' C9' C14' C13' -0.6(5)
C2' C9' C14' C13' -176.0(3)
C12' C13' C14' C9' 0.1(6)
